data_4073472
loop_
_publ_author_name
'Le Goff, Alan'
'Le Roy, Christine'
'P\'etillon, Fran\,cois Y.'
'Schollhammer, Philippe'
'Talarmin, Jean'

_publ_section_title
;
 Formation of New \m-Thioalkylidene and \m-Borohydride Dimolybdenum
 Complexes from the \m-Alkylidyne Precursor [Mo2Cp2(\m-SMe)3(\m-CCH2Ph)]
;
_journal_issue 14
_journal_name_full Organometallics
_journal_page_first 3607
_journal_paper_doi 10.1021/om7003496
_journal_volume 26
_journal_year 2007
_chemical_formula_sum 'C20 H27 B Mo2 S2'
_chemical_formula_weight 534.23
_chemical_name_systematic
;
 ?
;
_space_group_IT_number 14
_symmetry_cell_setting monoclinic
_symmetry_space_group_name_Hall '-P 2ybc'
_symmetry_space_group_name_H-M 'P 1 21/c 1'
_atom_sites_solution_hydrogens geom
_atom_sites_solution_primary direct
_atom_sites_solution_secondary difmap
_audit_creation_date 2006-04-12T17:50:39-00:00
_audit_creation_method 'WinGX routine CIF_UPDATE'
_cell_angle_alpha 90
_cell_angle_beta 94.602(7)
_cell_angle_gamma 90
_cell_formula_units_Z 4
_cell_length_a 8.5128(7)
_cell_length_b 30.503(2)
_cell_length_c 7.8636(6)
_cell_measurement_temperature 170(2)
_cell_volume 2035.3(3)
_computing_cell_refinement
;
CrysAlis RED, Oxford Diffraction Ltd.,
Version 1.171.27p5 beta (release 01-04-2005 CrysAlis171 .NET)
(compiled Apr  1 2005,17:53:34)
;
_computing_data_collection
;
CrysAlis CCD, Oxford Diffraction Ltd.,
Version 1.171.27p5 beta (release 01-04-2005 CrysAlis171 .NET)
(compiled Apr  1 2005,17:53:34)
;
_computing_data_reduction
;
CrysAlis RED, Oxford Diffraction Ltd.,
Version 1.171.27p5 beta (release 01-04-2005 CrysAlis171 .NET)
(compiled Apr  1 2005,17:53:34)
;
_computing_molecular_graphics 'ORTEP3 for Windows (Farrugia, 1997)'
_computing_structure_refinement 'SHELXL-97 (Sheldrick, 1997)'
_computing_structure_solution 'SHELXS-97 (Sheldrick, 1997)'
_diffrn_ambient_temperature 170(2)
_diffrn_measured_fraction_theta_full 0.909
_diffrn_measured_fraction_theta_max 0.909
_diffrn_measurement_device_type
;
X-CALIBUR-2 CCD 4-circle diffractometer
;
_diffrn_measurement_method
;
4 omega-scans with kappa -79 deg (chi -58.3 deg), phi 0, 90, 180, 270 deg
1 phi-scan
;
_diffrn_radiation_monochromator graphite
_diffrn_radiation_type MoK\a
_diffrn_radiation_wavelength 0.71073
_diffrn_reflns_av_R_equivalents 0.0981
_diffrn_reflns_av_unetI/netI 0.0917
_diffrn_reflns_limit_h_max 10
_diffrn_reflns_limit_h_min -11
_diffrn_reflns_limit_k_max 41
_diffrn_reflns_limit_k_min -40
_diffrn_reflns_limit_l_max 9
_diffrn_reflns_limit_l_min -10
_diffrn_reflns_number 25391
_diffrn_reflns_theta_full 28.98
_diffrn_reflns_theta_max 28.98
_diffrn_reflns_theta_min 3.46
_diffrn_standards_interval_count 50
_exptl_absorpt_coefficient_mu 1.438
_exptl_absorpt_correction_T_max 0.9718
_exptl_absorpt_correction_T_min 0.8240
_exptl_absorpt_correction_type empirical
_exptl_absorpt_process_details
;
        CrysAlis RED, Oxford Diffraction Ltd.,
        Version 1.171.27p5 beta (release 01-04-2005 CrysAlis171 .NET)
        (compiled Apr  1 2005,17:53:34)
        Scale3 Abspack program including interframe scaling, empirical
        absorption correction (Blessing) and detector sensitivity correction.
;
_exptl_crystal_colour 'dark mauve'
_exptl_crystal_density_diffrn 1.743
_exptl_crystal_density_method 'not measured'
_exptl_crystal_description 'plate, main faces <1 0 0>'
_exptl_crystal_F_000 1072
_exptl_crystal_size_max 0.14
_exptl_crystal_size_mid 0.09
_exptl_crystal_size_min 0.02
_refine_diff_density_max 1.318
_refine_diff_density_min -1.044
_refine_diff_density_rms 0.16
_refine_ls_extinction_method none
_refine_ls_goodness_of_fit_ref 1.189
_refine_ls_hydrogen_treatment mixed
_refine_ls_matrix_type full
_refine_ls_number_parameters 240
_refine_ls_number_reflns 4926
_refine_ls_number_restraints 0
_refine_ls_restrained_S_all 1.189
_refine_ls_R_factor_all 0.1158
_refine_ls_R_factor_gt 0.0807
_refine_ls_shift/su_max 0.001
_refine_ls_shift/su_mean 0
_refine_ls_structure_factor_coef Fsqd
_refine_ls_weighting_details 'calc w=1/[\s^2^(Fo^2^)+(0.0114P)^2^+14.6823P] where P=(Fo^2^+2Fc^2^)/3'
_refine_ls_weighting_scheme calc
_refine_ls_wR_factor_gt 0.1192
_refine_ls_wR_factor_ref 0.129
_reflns_number_gt 3727
_reflns_number_total 4926
_reflns_threshold_expression >2sigma(I)
_cod_data_source_file om7003496-file001.cif
_cod_data_source_block b1a
_cod_original_sg_symbol_H-M P21/c
_cod_database_code 4073472

loop_
_symmetry_equiv_pos_as_xyz
'x, y, z'
'-x, y+1/2, -z+1/2'
'-x, -y, -z'
'x, -y-1/2, z-1/2'

loop_
_atom_site_label
_atom_site_type_symbol
_atom_site_fract_x
_atom_site_fract_y
_atom_site_fract_z
_atom_site_U_iso_or_equiv
_atom_site_adp_type
_atom_site_occupancy
_atom_site_symmetry_multiplicity
_atom_site_calc_flag
_atom_site_refinement_flags
C1 C 0.2582(12) 0.8410(3) -0.0563(11) 0.045(2) Uani 1 1 d .
H1A H 0.2861 0.8547 -0.1624 0.068 Uiso 1 1 calc R
H1B H 0.2206 0.8111 -0.08 0.068 Uiso 1 1 calc R
H1C H 0.3513 0.8401 0.0256 0.068 Uiso 1 1 calc R
C2 C 0.0310(10) 0.9457(3) 0.6299(11) 0.039(2) Uani 1 1 d .
H2A H 0.0639 0.9763 0.6465 0.059 Uiso 1 1 calc R
H2B H 0.0104 0.9328 0.74 0.059 Uiso 1 1 calc R
H2C H -0.0652 0.9445 0.5526 0.059 Uiso 1 1 calc R
C3 C 0.3227(9) 0.8716(2) 0.3103(9) 0.0239(16) Uani 1 1 d .
C4 C 0.4840(9) 0.8503(3) 0.3346(10) 0.0316(19) Uani 1 1 d .
H4A H 0.5602 0.8687 0.278 0.038 Uiso 1 1 calc R
H4B H 0.4792 0.8214 0.2768 0.038 Uiso 1 1 calc R
C5 C 0.5453(8) 0.8436(3) 0.5200(10) 0.0264(17) Uani 1 1 d .
C6 C 0.5581(10) 0.8028(3) 0.5939(12) 0.042(2) Uani 1 1 d .
H6 H 0.5218 0.7777 0.5307 0.05 Uiso 1 1 calc R
C7 C 0.6232(12) 0.7979(4) 0.7588(14) 0.061(3) Uani 1 1 d .
H7 H 0.6304 0.7694 0.8077 0.073 Uiso 1 1 calc R
C8 C 0.6781(11) 0.8333(4) 0.8545(13) 0.056(3) Uani 1 1 d .
H8 H 0.7252 0.8294 0.9671 0.067 Uiso 1 1 calc R
C9 C 0.6629(11) 0.8746(4) 0.7825(12) 0.050(3) Uani 1 1 d .
H9 H 0.697 0.8997 0.847 0.06 Uiso 1 1 calc R
C10 C 0.5985(10) 0.8794(3) 0.6179(11) 0.037(2) Uani 1 1 d .
H10 H 0.59 0.9079 0.5696 0.044 Uiso 1 1 calc R
C11 C 0.2551(11) 0.9957(3) 0.0968(14) 0.047(3) Uani 1 1 d .
H11 H 0.1674 1.0125 0.0518 0.057 Uiso 1 1 calc R
C12 C 0.3365(12) 0.9647(3) 0.0071(12) 0.050(3) Uani 1 1 d .
H12 H 0.3132 0.9569 -0.1091 0.061 Uiso 1 1 calc R
C13 C 0.4567(11) 0.9473(3) 0.1152(13) 0.045(3) Uani 1 1 d .
H13 H 0.5302 0.9256 0.087 0.055 Uiso 1 1 calc R
C14 C 0.4501(9) 0.9678(3) 0.2746(12) 0.037(2) Uani 1 1 d .
H14 H 0.5189 0.9623 0.3735 0.045 Uiso 1 1 calc R
C15 C 0.3236(10) 0.9980(3) 0.2623(13) 0.040(2) Uani 1 1 d .
H15 H 0.2915 1.0163 0.3509 0.049 Uiso 1 1 calc R
C21 C -0.0867(10) 0.8012(3) 0.3927(13) 0.039(2) Uani 1 1 d .
H21 H -0.1974 0.8053 0.374 0.047 Uiso 1 1 calc R
C22 C 0.0084(10) 0.7841(2) 0.2738(12) 0.035(2) Uani 1 1 d .
H22 H -0.0242 0.7752 0.1607 0.042 Uiso 1 1 calc R
C23 C 0.1640(10) 0.7826(2) 0.3538(11) 0.032(2) Uani 1 1 d .
H23 H 0.255 0.7724 0.3036 0.038 Uiso 1 1 calc R
C24 C 0.1596(10) 0.7991(3) 0.5207(10) 0.0310(19) Uani 1 1 d .
H24 H 0.2469 0.8016 0.6032 0.037 Uiso 1 1 calc R
C25 C 0.0033(11) 0.8113(3) 0.5440(12) 0.040(2) Uani 1 1 d .
H25 H -0.0339 0.824 0.6435 0.048 Uiso 1 1 calc R
S1 S 0.1028(2) 0.87287(7) 0.0336(3) 0.0308(5) Uani 1 1 d .
S2 S 0.1877(2) 0.91484(6) 0.5372(3) 0.0274(4) Uani 1 1 d .
Mo1 Mo 0.22642(7) 0.92786(2) 0.23251(9) 0.02243(17) Uani 1 1 d .
Mo2 Mo 0.09949(7) 0.85557(2) 0.33955(8) 0.02061(16) Uani 1 1 d .
B B -0.0965(11) 0.9231(3) 0.2327(15) 0.033(2) Uani 1 1 d .
H1 H 0.032(9) 0.946(3) 0.215(10) 0.04 Uiso 1 1 d .
H2 H -0.074(9) 0.888(3) 0.318(10) 0.04 Uiso 1 1 d .
H3 H -0.145(10) 0.915(3) 0.116(11) 0.04 Uiso 1 1 d .
H4 H -0.176(9) 0.942(3) 0.316(10) 0.04 Uiso 1 1 d .

loop_
_atom_site_aniso_label
_atom_site_aniso_U_11
_atom_site_aniso_U_22
_atom_site_aniso_U_33
_atom_site_aniso_U_23
_atom_site_aniso_U_13
_atom_site_aniso_U_12
C1 0.069(7) 0.041(5) 0.025(5) -0.008(4) 0.007(5) -0.006(5)
C2 0.048(6) 0.029(5) 0.042(6) -0.010(4) 0.004(4) 0.011(4)
C3 0.030(4) 0.019(4) 0.022(4) -0.003(3) 0.003(3) -0.002(3)
C4 0.029(4) 0.032(5) 0.035(5) 0.002(4) 0.008(4) 0.001(3)
C5 0.021(4) 0.033(4) 0.026(4) 0.005(3) 0.008(3) 0.003(3)
C6 0.043(5) 0.033(5) 0.051(6) 0.012(4) 0.018(5) 0.006(4)
C7 0.048(6) 0.078(8) 0.059(8) 0.042(7) 0.026(6) 0.030(6)
C8 0.033(5) 0.104(10) 0.030(6) 0.006(6) -0.001(4) 0.017(6)
C9 0.042(6) 0.069(7) 0.037(6) -0.008(5) -0.013(4) -0.001(5)
C10 0.035(5) 0.032(5) 0.043(6) 0.008(4) -0.003(4) -0.006(4)
C11 0.036(5) 0.033(5) 0.071(8) 0.036(5) -0.003(5) -0.012(4)
C12 0.062(7) 0.059(7) 0.030(6) 0.015(5) -0.001(5) -0.040(5)
C13 0.038(5) 0.038(5) 0.064(7) 0.007(5) 0.024(5) -0.013(4)
C14 0.019(4) 0.040(5) 0.051(6) 0.013(4) -0.011(4) -0.016(4)
C15 0.040(5) 0.019(4) 0.064(7) 0.000(4) 0.010(5) -0.014(4)
C21 0.026(4) 0.022(4) 0.071(7) 0.008(4) 0.013(4) -0.008(3)
C22 0.040(5) 0.015(4) 0.050(6) 0.000(4) 0.003(4) -0.006(3)
C23 0.037(5) 0.016(4) 0.044(6) 0.004(4) 0.015(4) -0.001(3)
C24 0.040(5) 0.024(4) 0.030(5) 0.008(4) 0.008(4) -0.001(3)
C25 0.054(6) 0.024(4) 0.046(6) 0.006(4) 0.032(5) -0.007(4)
S1 0.0390(12) 0.0288(11) 0.0236(11) 0.0002(9) -0.0045(9) -0.0110(9)
S2 0.0353(11) 0.0198(9) 0.0269(11) -0.0013(8) 0.0023(9) 0.0005(8)
Mo1 0.0229(3) 0.0177(3) 0.0263(4) 0.0036(3) -0.0002(3) -0.0048(3)
Mo2 0.0231(3) 0.0146(3) 0.0245(4) 0.0002(3) 0.0041(3) -0.0025(3)
B 0.030(5) 0.018(4) 0.050(7) 0.002(4) -0.004(5) -0.001(4)

loop_
_atom_type_symbol
_atom_type_description
_atom_type_scat_dispersion_real
_atom_type_scat_dispersion_imag
_atom_type_scat_source
C C 0.0033 0.0016 'International Tables Vol C Tables 4.2.6.8 and 6.1.1.4'
H H 0 0 'International Tables Vol C Tables 4.2.6.8 and 6.1.1.4'
S S 0.1246 0.1234 'International Tables Vol C Tables 4.2.6.8 and 6.1.1.4'
Mo Mo -1.6832 0.6857 'International Tables Vol C Tables 4.2.6.8 and 6.1.1.4'
B B 0.0013 0.0007 'International Tables Vol C Tables 4.2.6.8 and 6.1.1.4'

loop_
_geom_angle_atom_site_label_1
_geom_angle_atom_site_label_2
_geom_angle_atom_site_label_3
_geom_angle
C4 C3 Mo1 139.4(5)
C4 C3 Mo2 137.9(5)
Mo1 C3 Mo2 82.7(3)
C3 C4 C5 114.5(6)
C6 C5 C10 117.8(8)
C6 C5 C4 122.4(8)
C10 C5 C4 119.8(7)
C5 C6 C7 120.6(10)
C8 C7 C6 121.5(10)
C7 C8 C9 118.4(9)
C10 C9 C8 120.0(10)
C9 C10 C5 121.8(8)
C15 C11 C12 108.6(8)
C15 C11 Mo1 70.6(5)
C12 C11 Mo1 73.0(5)
C13 C12 C11 108.8(9)
C13 C12 Mo1 71.0(5)
C11 C12 Mo1 72.5(5)
C12 C13 C14 107.3(9)
C12 C13 Mo1 74.6(5)
C14 C13 Mo1 70.3(4)
C13 C14 C15 108.2(8)
C13 C14 Mo1 74.0(5)
C15 C14 Mo1 73.3(4)
C11 C15 C14 107.0(9)
C11 C15 Mo1 74.8(5)
C14 C15 Mo1 70.6(5)
C22 C21 C25 110.3(8)
C22 C21 Mo2 72.9(4)
C25 C21 Mo2 70.4(4)
C21 C22 C23 106.7(8)
C21 C22 Mo2 72.9(5)
C23 C22 Mo2 69.7(4)
C24 C23 C22 107.9(7)
C24 C23 Mo2 71.0(4)
C22 C23 Mo2 74.7(5)
C25 C24 C23 108.2(8)
C25 C24 Mo2 73.3(5)
C23 C24 Mo2 73.0(4)
C21 C25 C24 106.8(8)
C21 C25 Mo2 74.7(5)
C24 C25 Mo2 70.8(4)
C1 S1 Mo2 109.2(3)
C1 S1 Mo1 108.7(3)
Mo2 S1 Mo1 64.22(5)
C2 S2 Mo2 115.7(3)
C2 S2 Mo1 117.4(3)
Mo2 S2 Mo1 64.19(5)
C3 Mo1 C14 95.7(3)
C3 Mo1 C15 129.7(3)
C14 Mo1 C15 36.1(3)
C3 Mo1 C13 90.2(3)
C14 Mo1 C13 35.8(3)
C15 Mo1 C13 59.4(3)
C3 Mo1 C11 148.1(3)
C14 Mo1 C11 58.3(3)
C15 Mo1 C11 34.6(3)
C13 Mo1 C11 58.0(3)
C3 Mo1 C12 117.8(4)
C14 Mo1 C12 58.1(3)
C15 Mo1 C12 58.1(4)
C13 Mo1 C12 34.4(3)
C11 Mo1 C12 34.5(3)
C3 Mo1 S1 75.6(2)
C14 Mo1 S1 140.3(3)
C15 Mo1 S1 145.9(3)
C13 Mo1 S1 104.7(3)
C11 Mo1 S1 111.4(3)
C12 Mo1 S1 91.3(2)
C3 Mo1 S2 69.2(2)
C14 Mo1 S2 96.9(2)
C15 Mo1 S2 97.2(3)
C13 Mo1 S2 127.6(3)
C11 Mo1 S2 127.4(3)
C12 Mo1 S2 153.7(2)
S1 Mo1 S2 114.87(7)
C3 Mo1 Mo2 48.9(2)
C14 Mo1 Mo2 140.3(2)
C15 Mo1 Mo2 154.6(3)
C13 Mo1 Mo2 136.8(2)
C11 Mo1 Mo2 161.1(2)
C12 Mo1 Mo2 147.3(3)
S1 Mo1 Mo2 57.80(5)
S2 Mo1 Mo2 57.63(5)
C3 Mo2 C24 95.1(3)
C3 Mo2 C23 90.9(3)
C24 Mo2 C23 36.0(3)
C3 Mo2 C25 128.4(3)
C24 Mo2 C25 35.9(3)
C23 Mo2 C25 59.6(3)
C3 Mo2 C21 148.7(3)
C24 Mo2 C21 58.3(3)
C23 Mo2 C21 58.0(3)
C25 Mo2 C21 34.9(3)
C3 Mo2 C22 120.1(3)
C24 Mo2 C22 59.3(3)
C23 Mo2 C22 35.6(3)
C25 Mo2 C22 58.8(3)
C21 Mo2 C22 34.2(3)
C3 Mo2 S2 69.4(2)
C24 Mo2 S2 96.8(2)
C23 Mo2 S2 128.5(2)
C25 Mo2 S2 95.6(2)
C21 Mo2 S2 125.5(2)
C22 Mo2 S2 153.6(2)
C3 Mo2 S1 75.5(2)
C24 Mo2 S1 139.1(2)
C23 Mo2 S1 103.5(2)
C25 Mo2 S1 147.2(3)
C21 Mo2 S1 112.6(3)
C22 Mo2 S1 90.7(2)
S2 Mo2 S1 115.60(7)
C3 Mo2 Mo1 48.4(2)
C24 Mo2 Mo1 139.6(2)
C23 Mo2 Mo1 136.7(2)
C25 Mo2 Mo1 153.7(2)
C21 Mo2 Mo1 161.7(2)
C22 Mo2 Mo1 147.5(2)
S2 Mo2 Mo1 58.18(5)
S1 Mo2 Mo1 57.98(5)

loop_
_geom_bond_atom_site_label_1
_geom_bond_atom_site_label_2
_geom_bond_distance
C1 S1 1.829(9)
C2 S2 1.831(8)
C3 C4 1.518(10)
C3 Mo1 1.978(7)
C3 Mo2 1.993(7)
C4 C5 1.522(11)
C5 C6 1.376(11)
C5 C10 1.391(11)
C6 C7 1.376(14)
C7 C8 1.376(15)
C8 C9 1.385(15)
C9 C10 1.372(12)
C11 C15 1.384(13)
C11 C12 1.397(14)
C11 Mo1 2.350(8)
C12 C13 1.383(13)
C12 Mo1 2.356(8)
C13 C14 1.406(13)
C13 Mo1 2.311(8)
C14 C15 1.414(12)
C14 Mo1 2.263(7)
C15 Mo1 2.298(8)
C21 C22 1.386(12)
C21 C25 1.397(13)
C21 Mo2 2.355(8)
C22 C23 1.421(11)
C22 Mo2 2.356(8)
C23 C24 1.409(11)
C23 Mo2 2.292(8)
C24 C25 1.408(12)
C24 Mo2 2.266(8)
C25 Mo2 2.300(8)
S1 Mo2 2.466(2)
S1 Mo1 2.471(2)
S2 Mo2 2.461(2)
S2 Mo1 2.476(2)
Mo1 Mo2 2.6238(9)
